data_4112579
loop_
_publ_author_name
'Shih-Sheng Sun'
'Charlotte L. Stern'
'SonBinh T. Nguyen'
'Joseph T. Hupp'

_publ_section_title
;
 Directed Assembly of Transition-Metal-Coordinated Molecular Loops and
 Squares from Salen-Type Components. Examples of Metalation-Controlled
 Structural Conversion
;
_journal_name_full 'Journal of the American Chemical Society'
_journal_page_first 6314
_journal_page_last 6326
_journal_paper_doi 10.1021/ja037378s
_journal_volume 126
_journal_year 2004
_chemical_formula_sum 'C55 H63 F3 N4 O6 P2 Pt S'
_chemical_formula_weight 1222.18
_chemical_name_systematic
; 
 ? 
;
_space_group_IT_number 2
_symmetry_cell_setting triclinic
_symmetry_space_group_name_Hall '-P 1'
_symmetry_space_group_name_H-M 'P -1'
_atom_sites_solution_hydrogens geom
_atom_sites_solution_primary direct
_atom_sites_solution_secondary difmap
_audit_creation_method SHELXL-97
_cell_angle_alpha 81.740(2)
_cell_angle_beta 79.988(2)
_cell_angle_gamma 85.836(2)
_cell_formula_units_Z 2
_cell_length_a 14.0905(15)
_cell_length_b 18.562(2)
_cell_length_c 20.621(2)
_cell_measurement_temperature 153(2)
_cell_volume 5249.9(9)
_computing_cell_refinement 'Bruker SMART'
_computing_data_collection 'Bruker SMART'
_computing_data_reduction 'Bruker SHELXTL'
_computing_molecular_graphics 'Bruker SHELXTL'
_computing_publication_material 'Bruker SHELXTL'
_computing_structure_refinement 'SHELXL-97 (Sheldrick, 1997)'
_computing_structure_solution 'SHELXS-97 (Sheldrick, 1990)'
_diffrn_ambient_temperature 153(2)
_diffrn_measured_fraction_theta_full 0.888
_diffrn_measured_fraction_theta_max 0.888
_diffrn_measurement_device_type 'CCD area detector'
_diffrn_measurement_method 'phi and omega scans'
_diffrn_radiation_monochromator graphite
_diffrn_radiation_source 'fine-focus sealed tube'
_diffrn_radiation_type MoK\a
_diffrn_radiation_wavelength 0.71073
_diffrn_reflns_av_R_equivalents 0.1304
_diffrn_reflns_av_sigmaI/netI 0.1374
_diffrn_reflns_limit_h_max 19
_diffrn_reflns_limit_h_min -19
_diffrn_reflns_limit_k_max 24
_diffrn_reflns_limit_k_min -25
_diffrn_reflns_limit_l_max 27
_diffrn_reflns_limit_l_min -27
_diffrn_reflns_number 48126
_diffrn_reflns_theta_full 28.86
_diffrn_reflns_theta_max 28.86
_diffrn_reflns_theta_min 1.40
_exptl_absorpt_coefficient_mu 1.419
_exptl_absorpt_correction_T_max 0.6664
_exptl_absorpt_correction_T_min 0.2972
_exptl_absorpt_correction_type integration
_exptl_crystal_colour orange/red
_exptl_crystal_density_diffrn 0.773
_exptl_crystal_description plate
_exptl_crystal_F_000 1240
_refine_diff_density_max 3.127
_refine_diff_density_min -0.846
_refine_diff_density_rms 0.228
_refine_ls_extinction_method none
_refine_ls_goodness_of_fit_ref 1.005
_refine_ls_hydrogen_treatment mixed
_refine_ls_matrix_type full
_refine_ls_number_parameters 667
_refine_ls_number_reflns 24450
_refine_ls_number_restraints 0
_refine_ls_restrained_S_all 1.005
_refine_ls_R_factor_all 0.1682
_refine_ls_R_factor_gt 0.1064
_refine_ls_shift/su_max 0.032
_refine_ls_shift/su_mean 0.001
_refine_ls_structure_factor_coef Fsqd
_refine_ls_weighting_details 'calc w=1/[\s^2^(Fo^2^)+(0.2000P)^2^+0.0000P] where P=(Fo^2^+2Fc^2^)/3'
_refine_ls_weighting_scheme calc
_refine_ls_wR_factor_gt 0.2788
_refine_ls_wR_factor_ref 0.3373
_reflns_number_gt 12433
_reflns_number_total 24450
_reflns_threshold_expression >2sigma(I)
_cod_data_source_file ja037378ssi20030721_010358.cif
_cod_data_source_block compound-11
_cod_original_cell_volume 5249.8(10)
_cod_database_code 4112579

loop_
_symmetry_equiv_pos_as_xyz
'x, y, z'
'-x, -y, -z'

loop_
_atom_site_label
_atom_site_type_symbol
_atom_site_fract_x
_atom_site_fract_y
_atom_site_fract_z
_atom_site_U_iso_or_equiv
_atom_site_adp_type
_atom_site_occupancy
_atom_site_symmetry_multiplicity
_atom_site_calc_flag
_atom_site_refinement_flags
Pt1 Pt 0.35913(3) 0.234521(17) 0.513048(17) 0.07170(18) Uani 1 1 d .
P1 P 0.3290(2) 0.18454(17) 0.62060(14) 0.0902(8) Uani 1 1 d .
P2 P 0.5196(2) 0.25134(17) 0.50583(16) 0.0885(8) Uani 1 1 d .
O1 O 0.3548(9) 0.5873(6) -0.0787(4) 0.140(4) Uani 1 1 d .
H1 H 0.3732 0.6280 -0.0740 0.210 Uiso 1 1 calc R
O2 O 0.3800(5) 0.6919(4) -0.2180(3) 0.0874(18) Uani 1 1 d .
H2 H 0.4352 0.6987 -0.2403 0.131 Uiso 1 1 calc R
N1 N 0.4433(10) 0.4813(6) -0.1369(5) 0.133(4) Uani 1 1 d .
N2 N 0.4130(6) 0.5639(4) -0.2537(4) 0.081(2) Uani 1 1 d .
N5 N 0.3749(5) 0.2804(3) 0.4113(3) 0.0567(14) Uani 1 1 d .
N6 N 0.2142(5) 0.2264(4) 0.5022(4) 0.0651(17) Uani 1 1 d .
C1 C 0.3608(12) 0.4517(9) 0.0984(8) 0.135(5) Uani 1 1 d .
C2 C 0.3144(15) 0.5229(12) 0.0971(7) 0.179(9) Uani 1 1 d .
H2A H 0.2864 0.5386 0.1383 0.215 Uiso 1 1 calc R
C3 C 0.3075(12) 0.5709(9) 0.0389(6) 0.133(6) Uani 1 1 d .
C4 C 0.3514(11) 0.5426(9) -0.0213(7) 0.130(5) Uani 1 1 d .
C5 C 0.3965(12) 0.4724(8) -0.0203(7) 0.121(4) Uani 1 1 d .
C6 C 0.3953(11) 0.4273(8) 0.0406(6) 0.119(4) Uani 1 1 d .
H6 H 0.4197 0.3782 0.0407 0.142 Uiso 1 1 calc R
C7 C 0.2546(14) 0.6413(12) 0.0376(8) 0.148(6) Uani 1 1 d .
C8 C 0.2138(15) 0.6594(12) 0.1100(9) 0.183(9) Uani 1 1 d .
H8A H 0.1887 0.7102 0.1078 0.275 Uiso 1 1 calc R
H8B H 0.2655 0.6521 0.1368 0.275 Uiso 1 1 calc R
H8C H 0.1616 0.6270 0.1304 0.275 Uiso 1 1 calc R
C9 C 0.1709(14) 0.6474(11) -0.0050(8) 0.177(9) Uani 1 1 d .
H9A H 0.1981 0.6403 -0.0509 0.266 Uiso 1 1 calc R
H9B H 0.1380 0.6957 -0.0046 0.266 Uiso 1 1 calc R
H9C H 0.1246 0.6099 0.0139 0.266 Uiso 1 1 calc R
C10 C 0.3333(17) 0.7034(12) 0.0106(9) 0.181(9) Uani 1 1 d .
H10A H 0.3596 0.7004 -0.0362 0.272 Uiso 1 1 calc R
H10B H 0.3857 0.6955 0.0368 0.272 Uiso 1 1 calc R
H10C H 0.3019 0.7517 0.0149 0.272 Uiso 1 1 calc R
C11 C 0.4407(11) 0.4452(8) -0.0805(7) 0.121(4) Uani 1 1 d .
H11 H 0.4695 0.3972 -0.0775 0.146 Uiso 1 1 calc R
C12 C 0.4912(11) 0.4574(7) -0.1960(6) 0.112(4) Uani 1 1 d .
C13 C 0.5527(13) 0.3983(9) -0.2001(8) 0.153(7) Uani 1 1 d .
H13 H 0.5685 0.3721 -0.1600 0.183 Uiso 1 1 calc R
C14 C 0.5935(14) 0.3739(9) -0.2588(8) 0.151(7) Uani 1 1 d .
H14 H 0.6337 0.3305 -0.2590 0.181 Uiso 1 1 calc R
C15 C 0.5753(12) 0.4127(9) -0.3169(8) 0.134(5) Uani 1 1 d .
H15 H 0.6043 0.3968 -0.3579 0.161 Uiso 1 1 calc R
C16 C 0.5131(9) 0.4775(6) -0.3171(6) 0.099(3) Uani 1 1 d .
H16 H 0.5021 0.5053 -0.3577 0.119 Uiso 1 1 calc R
C17 C 0.4706(8) 0.4980(6) -0.2583(6) 0.094(3) Uani 1 1 d .
C18 C 0.3516(7) 0.5793(5) -0.2932(5) 0.076(2) Uani 1 1 d .
H18 H 0.3413 0.5452 -0.3212 0.092 Uiso 1 1 calc R
C19 C 0.2967(7) 0.6503(5) -0.2953(5) 0.073(2) Uani 1 1 d .
C20 C 0.3142(7) 0.7047(5) -0.2582(4) 0.072(2) Uani 1 1 d .
C21 C 0.2606(8) 0.7719(5) -0.2624(5) 0.080(2) Uani 1 1 d .
C22 C 0.1922(7) 0.7806(6) -0.3033(5) 0.081(2) Uani 1 1 d .
H22 H 0.1553 0.8254 -0.3064 0.097 Uiso 1 1 calc R
C23 C 0.1733(7) 0.7274(5) -0.3407(5) 0.082(3) Uani 1 1 d .
C24 C 0.2283(7) 0.6624(5) -0.3374(5) 0.076(2) Uani 1 1 d .
H24 H 0.2193 0.6263 -0.3637 0.091 Uiso 1 1 calc R
C25 C 0.2799(10) 0.8334(6) -0.2230(6) 0.092(3) Uani 1 1 d .
C26 C 0.2540(13) 0.8042(8) -0.1469(6) 0.128(5) Uani 1 1 d .
H26A H 0.3091 0.7750 -0.1322 0.192 Uiso 1 1 calc R
H26B H 0.1980 0.7739 -0.1395 0.192 Uiso 1 1 calc R
H26C H 0.2387 0.8454 -0.1214 0.192 Uiso 1 1 calc R
C27 C 0.3817(11) 0.8539(7) -0.2422(7) 0.114(4) Uani 1 1 d .
H27A H 0.4242 0.8135 -0.2264 0.172 Uiso 1 1 calc R
H27B H 0.3908 0.8972 -0.2222 0.172 Uiso 1 1 calc R
H27C H 0.3973 0.8646 -0.2907 0.172 Uiso 1 1 calc R
C28 C 0.2148(11) 0.9000(6) -0.2372(7) 0.112(4) Uani 1 1 d .
H28A H 0.2093 0.9300 -0.2012 0.169 Uiso 1 1 calc R
H28B H 0.1508 0.8848 -0.2403 0.169 Uiso 1 1 calc R
H28C H 0.2421 0.9283 -0.2793 0.169 Uiso 1 1 calc R
C53 C 0.3611(12) 0.4101(9) 0.1640(7) 0.126(5) Uani 1 1 d .
C54 C 0.3619(11) 0.3772(7) 0.2176(6) 0.116(4) Uani 1 1 d .
C55 C 0.3647(9) 0.3443(7) 0.2833(6) 0.103(4) Uani 1 1 d .
C56 C 0.3915(9) 0.2692(6) 0.2980(6) 0.094(3) Uani 1 1 d .
H56 H 0.4069 0.2390 0.2637 0.112 Uiso 1 1 calc R
C57 C 0.3946(8) 0.2415(5) 0.3622(5) 0.078(2) Uani 1 1 d .
H57 H 0.4121 0.1912 0.3720 0.094 Uiso 1 1 calc R
C59 C 0.3422(8) 0.3523(5) 0.4001(5) 0.082(3) Uani 1 1 d .
H59 H 0.3222 0.3800 0.4359 0.098 Uiso 1 1 calc R
C60 C 0.3396(9) 0.3829(6) 0.3347(6) 0.096(3) Uani 1 1 d .
H60 H 0.3194 0.4328 0.3260 0.115 Uiso 1 1 calc R
C68 C 0.1014(7) 0.7407(5) -0.3822(5) 0.079(2) Uani 1 1 d .
C69 C 0.0387(8) 0.7488(5) -0.4146(5) 0.084(3) Uani 1 1 d .
C70 C -0.0456(7) 0.7598(5) -0.4447(5) 0.076(2) Uani 1 1 d .
C71 C -0.0703(7) 0.7059(5) -0.4824(5) 0.080(3) Uani 1 1 d .
H71 H -0.0277 0.6650 -0.4908 0.096 Uiso 1 1 calc R
C72 C 0.1536(7) 0.2853(5) 0.5048(5) 0.080(2) Uani 1 1 d .
H72 H 0.1719 0.3243 0.5245 0.096 Uiso 1 1 calc R
C74 C 0.1923(7) 0.1769(5) 0.4689(5) 0.074(2) Uani 1 1 d .
H74 H 0.2358 0.1357 0.4640 0.089 Uiso 1 1 calc R
C75 C -0.1113(7) 0.8198(5) -0.4406(5) 0.081(3) Uani 1 1 d .
H75 H -0.0994 0.8586 -0.4180 0.097 Uiso 1 1 calc R
C85 C 0.5461(13) 0.3461(11) 0.4674(10) 0.159(8) Uani 1 1 d .
H85A H 0.6168 0.3513 0.4593 0.191 Uiso 1 1 calc R
H85B H 0.5236 0.3556 0.4239 0.191 Uiso 1 1 calc R
C86 C 0.501(3) 0.3985(14) 0.508(2) 0.35(3) Uani 1 1 d .
H86A H 0.4741 0.4395 0.4802 0.522 Uiso 1 1 calc R
H86B H 0.5488 0.4160 0.5306 0.522 Uiso 1 1 calc R
H86C H 0.4493 0.3762 0.5410 0.522 Uiso 1 1 calc R
C87 C 0.5900(11) 0.2115(12) 0.4395(8) 0.151(7) Uani 1 1 d .
H87A H 0.5668 0.2310 0.3975 0.181 Uiso 1 1 calc R
H87B H 0.6581 0.2241 0.4352 0.181 Uiso 1 1 calc R
C88 C 0.5838(13) 0.1322(10) 0.4511(10) 0.155(7) Uani 1 1 d .
H88A H 0.5907 0.1142 0.4972 0.232 Uiso 1 1 calc R
H88B H 0.6355 0.1099 0.4210 0.232 Uiso 1 1 calc R
H88C H 0.5211 0.1193 0.4429 0.232 Uiso 1 1 calc R
C89 C 0.5779(10) 0.2366(8) 0.5781(7) 0.120(5) Uani 1 1 d .
H89A H 0.5414 0.2652 0.6120 0.144 Uiso 1 1 calc R
H89B H 0.5750 0.1845 0.5968 0.144 Uiso 1 1 calc R
C90 C 0.6812(12) 0.2570(11) 0.5650(11) 0.172(9) Uani 1 1 d .
H90A H 0.7118 0.2455 0.5210 0.258 Uiso 1 1 calc R
H90B H 0.7153 0.2295 0.5989 0.258 Uiso 1 1 calc R
H90C H 0.6840 0.3093 0.5664 0.258 Uiso 1 1 calc R
C91 C 0.3962(10) 0.1005(7) 0.6401(7) 0.112(4) Uani 1 1 d .
H91A H 0.4658 0.1100 0.6322 0.134 Uiso 1 1 calc R
H91B H 0.3773 0.0823 0.6878 0.134 Uiso 1 1 calc R
C92 C 0.3802(12) 0.0423(7) 0.5994(8) 0.130(5) Uani 1 1 d .
H92A H 0.3131 0.0283 0.6111 0.195 Uiso 1 1 calc R
H92B H 0.4233 -0.0004 0.6087 0.195 Uiso 1 1 calc R
H92C H 0.3940 0.0613 0.5520 0.195 Uiso 1 1 calc R
C93 C 0.2014(10) 0.1610(8) 0.6426(7) 0.125(5) Uani 1 1 d .
H93A H 0.1601 0.2056 0.6342 0.150 Uiso 1 1 calc R
H93B H 0.1888 0.1263 0.6132 0.150 Uiso 1 1 calc R
C94 C 0.1710(15) 0.1251(13) 0.7194(10) 0.220(13) Uani 1 1 d .
H94A H 0.2229 0.0910 0.7325 0.331 Uiso 1 1 calc R
H94B H 0.1117 0.0990 0.7240 0.331 Uiso 1 1 calc R
H94C H 0.1600 0.1637 0.7481 0.331 Uiso 1 1 calc R
C95 C 0.3481(18) 0.2470(14) 0.6807(8) 0.178(9) Uani 1 1 d .
C96A C 0.309(5) 0.3222(14) 0.6746(16) 0.126(16) Uani 0.66(12) 1 d P
C96B C 0.250(9) 0.308(6) 0.678(5) 0.15(3) Uani 0.34(12) 1 d P
S1 S 0.3349(2) 0.01646(19) 0.37742(17) 0.0502(7) Uiso 0.50 1 d P
F1 F 0.4632(14) 0.0151(10) 0.2720(9) 0.142(5) Uiso 0.50 1 d P
F2 F 0.2974(12) 0.0101(9) 0.2593(8) 0.124(5) Uiso 0.50 1 d P
F3 F 0.3668(12) 0.1043(10) 0.2650(9) 0.133(5) Uiso 0.50 1 d P
O3 O 0.3572(8) -0.0604(6) 0.3833(6) 0.068(3) Uiso 0.50 1 d P
O4 O 0.2376(13) 0.0338(10) 0.3911(9) 0.115(5) Uiso 0.50 1 d P
O5 O 0.3865(9) 0.0630(7) 0.4055(6) 0.073(3) Uiso 0.50 1 d P
C97 C 0.377(2) 0.0394(16) 0.2835(14) 0.113(8) Uiso 0.50 1 d P
S2 S 0.2582(3) 0.4999(2) 0.52192(19) 0.0588(9) Uiso 0.50 1 d P
O6 O 0.2848(9) 0.5276(7) 0.5753(7) 0.080(3) Uiso 0.50 1 d P
O7 O 0.2510(10) 0.4221(8) 0.5379(7) 0.088(4) Uiso 0.50 1 d P
O8 O 0.3188(11) 0.5119(9) 0.4558(8) 0.104(4) Uiso 0.50 1 d P
C98 C 0.077(3) 0.521(3) 0.506(3) 0.177(15) Uiso 0.50 1 d P
F4 F 0.0802(15) 0.5451(12) 0.5650(12) 0.160(7) Uiso 0.50 1 d P
F5 F 0.131(3) 0.573(2) 0.4927(19) 0.257(14) Uiso 0.50 1 d P
F6 F 0.1213(18) 0.4920(14) 0.4593(13) 0.183(8) Uiso 0.50 1 d P
O9 O 0.1215(18) 0.9646(15) 0.5644(13) 0.160(8) Uiso 0.50 1 d P
O10 O 0.128(3) 0.931(2) 0.507(2) 0.131(12) Uiso 0.25 1 d P
O11 O 0.088(3) 1.027(3) 0.544(2) 0.148(15) Uiso 0.25 1 d P

loop_
_atom_site_aniso_label
_atom_site_aniso_U_11
_atom_site_aniso_U_22
_atom_site_aniso_U_33
_atom_site_aniso_U_23
_atom_site_aniso_U_13
_atom_site_aniso_U_12
Pt1 0.0891(3) 0.0594(2) 0.0722(3) -0.00703(15) -0.03350(19) 0.00423(16)
P1 0.108(2) 0.0874(17) 0.0731(15) -0.0048(13) -0.0253(14) 0.0251(15)
P2 0.0885(17) 0.0937(18) 0.0964(19) -0.0252(15) -0.0432(15) 0.0010(14)
O1 0.181(10) 0.153(8) 0.070(5) 0.019(5) -0.031(5) 0.058(8)
O2 0.108(5) 0.084(4) 0.077(4) -0.011(3) -0.037(4) 0.007(4)
N1 0.166(10) 0.126(9) 0.090(7) 0.017(6) -0.029(7) 0.065(8)
N2 0.100(6) 0.072(5) 0.073(5) -0.003(4) -0.030(4) 0.012(4)
N5 0.068(4) 0.045(3) 0.063(4) -0.002(3) -0.033(3) 0.004(3)
N6 0.056(4) 0.057(4) 0.091(5) -0.035(3) -0.027(3) 0.024(3)
C1 0.145(12) 0.142(12) 0.107(11) 0.033(9) -0.044(9) 0.033(10)
C2 0.200(17) 0.23(2) 0.078(9) 0.032(11) -0.022(10) 0.072(16)
C3 0.169(13) 0.144(12) 0.072(7) 0.006(7) -0.027(8) 0.064(10)
C4 0.148(11) 0.139(11) 0.089(8) 0.028(8) -0.037(8) 0.042(9)
C5 0.154(12) 0.117(10) 0.091(8) 0.008(7) -0.048(8) 0.030(9)
C6 0.150(11) 0.125(10) 0.071(7) 0.014(7) -0.034(7) 0.036(8)
C7 0.169(15) 0.170(16) 0.093(10) 0.010(10) -0.039(10) 0.049(13)
C8 0.180(17) 0.23(2) 0.119(13) -0.020(13) -0.017(12) 0.092(16)
C9 0.189(17) 0.21(2) 0.110(11) 0.007(12) -0.035(11) 0.095(15)
C10 0.25(2) 0.174(16) 0.134(14) -0.046(12) -0.096(16) 0.121(16)
C11 0.145(11) 0.124(10) 0.088(8) 0.005(7) -0.031(8) 0.036(9)
C12 0.155(11) 0.098(8) 0.078(7) -0.002(6) -0.030(7) 0.033(8)
C13 0.185(15) 0.155(14) 0.107(10) 0.000(9) -0.049(10) 0.096(12)
C14 0.199(17) 0.128(12) 0.117(12) -0.002(9) -0.051(12) 0.083(12)
C15 0.146(12) 0.141(12) 0.118(11) -0.035(9) -0.040(9) 0.055(10)
C16 0.121(9) 0.090(7) 0.079(7) -0.009(5) -0.006(6) 0.020(6)
C17 0.100(7) 0.076(6) 0.099(8) 0.000(5) -0.023(6) 0.025(5)
C18 0.099(7) 0.062(5) 0.068(5) -0.004(4) -0.021(5) 0.001(5)
C19 0.085(6) 0.066(5) 0.071(5) -0.002(4) -0.029(4) 0.002(4)
C20 0.078(6) 0.075(5) 0.066(5) -0.006(4) -0.027(4) 0.004(4)
C21 0.103(7) 0.069(5) 0.068(5) -0.006(4) -0.023(5) 0.002(5)
C22 0.086(6) 0.077(6) 0.084(6) -0.007(5) -0.031(5) 0.007(5)
C23 0.083(6) 0.073(6) 0.094(7) 0.004(5) -0.040(5) 0.001(5)
C24 0.084(6) 0.072(5) 0.077(6) -0.009(4) -0.029(5) 0.000(5)
C25 0.123(9) 0.079(6) 0.081(7) -0.014(5) -0.042(6) 0.012(6)
C26 0.198(15) 0.105(9) 0.093(8) -0.030(7) -0.063(9) 0.034(9)
C27 0.146(12) 0.092(8) 0.114(10) -0.018(7) -0.039(9) -0.015(8)
C28 0.166(12) 0.066(6) 0.115(9) -0.023(6) -0.052(9) 0.023(7)
C53 0.152(12) 0.138(12) 0.087(8) 0.006(8) -0.044(8) 0.015(9)
C54 0.155(12) 0.111(9) 0.078(7) 0.016(6) -0.039(7) 0.010(8)
C55 0.109(8) 0.115(9) 0.086(7) 0.015(7) -0.042(6) 0.001(7)
C56 0.108(8) 0.095(7) 0.084(7) -0.013(6) -0.032(6) 0.002(6)
C57 0.099(7) 0.065(5) 0.075(6) -0.008(4) -0.029(5) -0.003(5)
C59 0.098(7) 0.064(5) 0.084(6) -0.004(5) -0.023(5) -0.001(5)
C60 0.113(8) 0.075(6) 0.102(8) 0.005(6) -0.042(7) 0.007(6)
C68 0.083(6) 0.074(6) 0.087(6) -0.007(5) -0.034(5) -0.004(5)
C69 0.098(7) 0.073(6) 0.089(7) -0.029(5) -0.025(6) 0.000(5)
C70 0.066(5) 0.070(5) 0.099(7) -0.012(5) -0.041(5) 0.012(4)
C71 0.081(6) 0.063(5) 0.094(7) -0.008(5) -0.017(5) 0.011(4)
C72 0.091(7) 0.069(5) 0.092(6) -0.030(5) -0.039(5) 0.008(5)
C74 0.080(6) 0.052(4) 0.097(7) -0.014(4) -0.032(5) 0.007(4)
C75 0.089(7) 0.062(5) 0.099(7) -0.016(5) -0.031(6) 0.000(5)
C85 0.153(14) 0.165(16) 0.167(15) 0.059(13) -0.083(12) -0.075(13)
C86 0.29(4) 0.14(2) 0.68(8) -0.09(3) -0.21(4) -0.06(2)
C87 0.100(10) 0.24(2) 0.130(12) -0.029(13) -0.049(9) -0.040(12)
C88 0.131(13) 0.149(15) 0.191(18) -0.054(13) -0.013(12) -0.019(11)
C89 0.131(10) 0.113(9) 0.144(11) -0.032(8) -0.100(9) 0.023(8)
C90 0.133(13) 0.173(17) 0.25(2) -0.088(17) -0.127(15) 0.045(12)
C91 0.117(9) 0.101(9) 0.101(8) 0.028(7) -0.019(7) 0.025(7)
C92 0.155(13) 0.087(8) 0.149(13) 0.006(8) -0.055(10) 0.010(8)
C93 0.132(11) 0.120(10) 0.109(9) 0.024(8) -0.016(8) 0.005(8)
C94 0.193(19) 0.24(2) 0.157(17) 0.094(17) 0.044(15) 0.049(17)
C95 0.25(2) 0.22(2) 0.086(10) -0.069(12) -0.050(12) 0.004(18)
C96A 0.18(4) 0.091(15) 0.122(18) -0.017(14) -0.053(19) -0.016(18)
C96B 0.14(6) 0.16(5) 0.19(5) -0.13(4) -0.09(4) 0.05(4)

loop_
_atom_type_symbol
_atom_type_description
_atom_type_scat_dispersion_real
_atom_type_scat_dispersion_imag
_atom_type_scat_source
C C 0.0033 0.0016 'International Tables Vol C Tables 4.2.6.8 and 6.1.1.4'
H H 0.0000 0.0000 'International Tables Vol C Tables 4.2.6.8 and 6.1.1.4'
N N 0.0061 0.0033 'International Tables Vol C Tables 4.2.6.8 and 6.1.1.4'
O O 0.0106 0.0060 'International Tables Vol C Tables 4.2.6.8 and 6.1.1.4'
F F 0.0171 0.0103 'International Tables Vol C Tables 4.2.6.8 and 6.1.1.4'
P P 0.1023 0.0942 'International Tables Vol C Tables 4.2.6.8 and 6.1.1.4'
S S 0.1246 0.1234 'International Tables Vol C Tables 4.2.6.8 and 6.1.1.4'
Pt Pt -1.7033 8.3905 'International Tables Vol C Tables 4.2.6.8 and 6.1.1.4'

loop_
_geom_angle_atom_site_label_1
_geom_angle_atom_site_label_2
_geom_angle_atom_site_label_3
_geom_angle
_geom_angle_site_symmetry_1
_geom_angle_site_symmetry_3
N6 Pt1 N5 83.5(3) . .
N6 Pt1 P1 91.6(2) . .
N5 Pt1 P1 175.10(18) . .
N6 Pt1 P2 170.1(2) . .
N5 Pt1 P2 86.65(19) . .
P1 Pt1 P2 98.25(12) . .
C91 P1 C93 104.7(7) . .
C91 P1 C95 107.2(10) . .
C93 P1 C95 106.0(9) . .
C91 P1 Pt1 114.9(5) . .
C93 P1 Pt1 109.4(5) . .
C95 P1 Pt1 113.9(7) . .
C87 P2 C89 110.7(7) . .
C87 P2 C85 94.0(10) . .
C89 P2 C85 105.0(7) . .
C87 P2 Pt1 112.0(5) . .
C89 P2 Pt1 121.8(6) . .
C85 P2 Pt1 109.5(6) . .
C4 O1 H1 109.5 . .
C20 O2 H2 109.5 . .
C11 N1 C12 124.3(11) . .
C18 N2 C17 117.6(9) . .
C57 N5 C59 120.1(8) . .
C57 N5 Pt1 123.4(6) . .
C59 N5 Pt1 115.0(6) . .
C74 N6 C72 115.8(8) . .
C74 N6 Pt1 119.6(6) . .
C72 N6 Pt1 119.5(6) . .
C6 C1 C2 118.3(12) . .
C6 C1 C53 125.5(15) . .
C2 C1 C53 116.1(15) . .
C3 C2 C1 124.3(16) . .
C3 C2 H2A 117.8 . .
C1 C2 H2A 117.9 . .
C2 C3 C4 114.2(14) . .
C2 C3 C7 124.0(14) . .
C4 C3 C7 121.7(11) . .
O1 C4 C5 120.3(13) . .
O1 C4 C3 117.8(13) . .
C5 C4 C3 121.7(11) . .
C6 C5 C4 119.5(13) . .
C6 C5 C11 119.4(13) . .
C4 C5 C11 121.1(12) . .
C1 C6 C5 121.7(14) . .
C1 C6 H6 119.2 . .
C5 C6 H6 119.2 . .
C3 C7 C9 112.7(18) . .
C3 C7 C8 111.5(13) . .
C9 C7 C8 110.3(15) . .
C3 C7 C10 107.1(15) . .
C9 C7 C10 112.6(14) . .
C8 C7 C10 102.1(17) . .
C7 C8 H8A 109.5 . .
C7 C8 H8B 109.5 . .
H8A C8 H8B 109.5 . .
C7 C8 H8C 109.5 . .
H8A C8 H8C 109.5 . .
H8B C8 H8C 109.5 . .
C7 C9 H9A 109.5 . .
C7 C9 H9B 109.5 . .
H9A C9 H9B 109.5 . .
C7 C9 H9C 109.5 . .
H9A C9 H9C 109.5 . .
H9B C9 H9C 109.5 . .
C7 C10 H10A 109.5 . .
C7 C10 H10B 109.5 . .
H10A C10 H10B 109.5 . .
C7 C10 H10C 109.5 . .
H10A C10 H10C 109.5 . .
H10B C10 H10C 109.5 . .
N1 C11 C5 123.4(13) . .
N1 C11 H11 118.3 . .
C5 C11 H11 118.3 . .
C13 C12 N1 125.4(12) . .
C13 C12 C17 117.1(12) . .
N1 C12 C17 117.5(10) . .
C12 C13 C14 123.7(13) . .
C12 C13 H13 118.1 . .
C14 C13 H13 118.1 . .
C15 C14 C13 118.9(14) . .
C15 C14 H14 120.6 . .
C13 C14 H14 120.6 . .
C14 C15 C16 120.9(14) . .
C14 C15 H15 119.5 . .
C16 C15 H15 119.5 . .
C17 C16 C15 118.6(12) . .
C17 C16 H16 120.7 . .
C15 C16 H16 120.7 . .
C16 C17 N2 122.3(10) . .
C16 C17 C12 120.7(10) . .
N2 C17 C12 116.6(10) . .
N2 C18 C19 119.9(9) . .
N2 C18 H18 120.0 . .
C19 C18 H18 120.0 . .
C24 C19 C20 120.9(9) . .
C24 C19 C18 117.0(9) . .
C20 C19 C18 122.1(8) . .
O2 C20 C19 120.0(8) . .
O2 C20 C21 120.0(9) . .
C19 C20 C21 120.0(8) . .
C22 C21 C20 117.0(9) . .
C22 C21 C25 122.1(9) . .
C20 C21 C25 120.9(9) . .
C21 C22 C23 124.3(9) . .
C21 C22 H22 117.9 . .
C23 C22 H22 117.9 . .
C24 C23 C22 118.1(9) . .
C24 C23 C68 121.0(9) . .
C22 C23 C68 120.9(9) . .
C23 C24 C19 119.8(9) . .
C23 C24 H24 120.1 . .
C19 C24 H24 120.1 . .
C27 C25 C28 108.8(11) . .
C27 C25 C21 110.1(10) . .
C28 C25 C21 110.5(9) . .
C27 C25 C26 112.3(11) . .
C28 C25 C26 107.7(10) . .
C21 C25 C26 107.4(9) . .
C25 C26 H26A 109.5 . .
C25 C26 H26B 109.5 . .
H26A C26 H26B 109.5 . .
C25 C26 H26C 109.5 . .
H26A C26 H26C 109.5 . .
H26B C26 H26C 109.5 . .
C25 C27 H27A 109.5 . .
C25 C27 H27B 109.5 . .
H27A C27 H27B 109.5 . .
C25 C27 H27C 109.5 . .
H27A C27 H27C 109.5 . .
H27B C27 H27C 109.5 . .
C25 C28 H28A 109.5 . .
C25 C28 H28B 109.5 . .
H28A C28 H28B 109.5 . .
C25 C28 H28C 109.5 . .
H28A C28 H28C 109.5 . .
H28B C28 H28C 109.5 . .
C54 C53 C1 179.0(19) . .
C53 C54 C55 174.6(17) . .
C60 C55 C54 120.8(13) . .
C60 C55 C56 117.6(11) . .
C54 C55 C56 121.6(13) . .
C57 C56 C55 118.4(11) . .
C57 C56 H56 120.8 . .
C55 C56 H56 120.8 . .
N5 C57 C56 123.5(10) . .
N5 C57 H57 118.2 . .
C56 C57 H57 118.2 . .
N5 C59 C60 117.8(10) . .
N5 C59 H59 121.1 . .
C60 C59 H59 121.1 . .
C55 C60 C59 122.3(11) . .
C55 C60 H60 118.9 . .
C59 C60 H60 118.9 . .
C69 C68 C23 176.4(11) . .
C68 C69 C70 171.7(12) . .
C75 C70 C69 125.3(9) . .
C75 C70 C71 114.4(8) . .
C69 C70 C71 120.3(9) . .
C72 C71 C70 118.7(9) 2_565 .
C72 C71 H71 120.6 2_565 .
C70 C71 H71 120.6 . .
C71 C72 N6 125.8(9) 2_565 .
C71 C72 H72 117.1 2_565 .
N6 C72 H72 117.1 . .
N6 C74 C75 124.6(8) . 2_565
N6 C74 H74 117.7 . .
C75 C74 H74 117.7 2_565 .
C74 C75 C70 120.3(9) 2_565 .
C74 C75 H75 119.8 2_565 .
C70 C75 H75 119.8 . .
C86 C85 P2 112(2) . .
C86 C85 H85A 109.1 . .
P2 C85 H85A 109.1 . .
C86 C85 H85B 109.1 . .
P2 C85 H85B 109.1 . .
H85A C85 H85B 107.9 . .
C85 C86 H86A 109.5 . .
C85 C86 H86B 109.5 . .
H86A C86 H86B 109.5 . .
C85 C86 H86C 109.5 . .
H86A C86 H86C 109.5 . .
H86B C86 H86C 109.5 . .
C88 C87 P2 110.4(13) . .
C88 C87 H87A 109.6 . .
P2 C87 H87A 109.6 . .
C88 C87 H87B 109.6 . .
P2 C87 H87B 109.6 . .
H87A C87 H87B 108.1 . .
C87 C88 H88A 109.5 . .
C87 C88 H88B 109.5 . .
H88A C88 H88B 109.5 . .
C87 C88 H88C 109.5 . .
H88A C88 H88C 109.5 . .
H88B C88 H88C 109.5 . .
C90 C89 P2 114.4(13) . .
C90 C89 H89A 108.7 . .
P2 C89 H89A 108.7 . .
C90 C89 H89B 108.7 . .
P2 C89 H89B 108.7 . .
H89A C89 H89B 107.6 . .
C89 C90 H90A 109.5 . .
C89 C90 H90B 109.5 . .
H90A C90 H90B 109.5 . .
C89 C90 H90C 109.5 . .
H90A C90 H90C 109.5 . .
H90B C90 H90C 109.5 . .
C92 C91 P1 112.9(10) . .
C92 C91 H91A 109.0 . .
P1 C91 H91A 109.0 . .
C92 C91 H91B 109.0 . .
P1 C91 H91B 109.0 . .
H91A C91 H91B 107.8 . .
C91 C92 H92A 109.5 . .
C91 C92 H92B 109.5 . .
H92A C92 H92B 109.5 . .
C91 C92 H92C 109.5 . .
H92A C92 H92C 109.5 . .
H92B C92 H92C 109.5 . .
C94 C93 P1 113.8(12) . .
C94 C93 H93A 108.8 . .
P1 C93 H93A 108.8 . .
C94 C93 H93B 108.8 . .
P1 C93 H93B 108.8 . .
H93A C93 H93B 107.7 . .
C93 C94 H94A 109.5 . .
C93 C94 H94B 109.5 . .
H94A C94 H94B 109.5 . .
C93 C94 H94C 109.5 . .
H94A C94 H94C 109.5 . .
H94B C94 H94C 109.5 . .
C96A C95 C96B 31(3) . .
C96A C95 P1 121(3) . .
C96B C95 P1 102(2) . .
C96B C96A C95 92(5) . .
C96A C96B C95 58(4) . .
O4 S1 O5 110.0(10) . .
O4 S1 O3 113.1(9) . .
O5 S1 O3 121.2(7) . .
O4 S1 C97 108.2(12) . .
O5 S1 C97 104.1(10) . .
O3 S1 C97 98.3(10) . .
F3 C97 F1 113(2) . .
F3 C97 F2 102(2) . .
F1 C97 F2 123(3) . .
F3 C97 S1 112(2) . .
F1 C97 S1 106(2) . .
F2 C97 S1 99.6(16) . .
O6 S2 O7 109.2(9) . .
O6 S2 O8 119.7(9) . .
O7 S2 O8 105.9(9) . .
F6 C98 F5 91(4) . .
F6 C98 F4 148(5) . .
F5 C98 F4 74(4) . .
C98 F4 F5 49(2) . .
C98 F5 F4 56(3) . .
C98 F5 F6 44(3) . .
F4 F5 F6 96(2) . .
C98 F6 F5 45(3) . .
O11 O9 O10 100(4) . .

loop_
_geom_bond_atom_site_label_1
_geom_bond_atom_site_label_2
_geom_bond_distance
_geom_bond_site_symmetry_2
Pt1 N6 2.111(7) .
Pt1 N5 2.127(6) .
Pt1 P1 2.258(3) .
Pt1 P2 2.281(3) .
P1 C91 1.797(12) .
P1 C93 1.845(15) .
P1 C95 1.877(18) .
P2 C87 1.765(19) .
P2 C89 1.802(12) .
P2 C85 1.859(17) .
O1 C4 1.340(14) .
O1 H1 0.8400 .
O2 C20 1.335(11) .
O2 H2 0.8400 .
N1 C11 1.253(15) .
N1 C12 1.400(16) .
N2 C18 1.279(12) .
N2 C17 1.422(13) .
N5 C57 1.306(12) .
N5 C59 1.381(11) .
N6 C74 1.307(11) .
N6 C72 1.340(11) .
C1 C6 1.34(2) .
C1 C2 1.43(2) .
C1 C53 1.457(18) .
C2 C3 1.402(18) .
C2 H2A 0.9500 .
C3 C4 1.44(2) .
C3 C7 1.45(2) .
C4 C5 1.406(19) .
C5 C6 1.403(16) .
C5 C11 1.432(19) .
C6 H6 0.9500 .
C7 C9 1.58(2) .
C7 C8 1.58(2) .
C7 C10 1.63(3) .
C8 H8A 0.9800 .
C8 H8B 0.9800 .
C8 H8C 0.9800 .
C9 H9A 0.9800 .
C9 H9B 0.9800 .
C9 H9C 0.9800 .
C10 H10A 0.9800 .
C10 H10B 0.9800 .
C10 H10C 0.9800 .
C11 H11 0.9500 .
C12 C13 1.352(18) .
C12 C17 1.456(15) .
C13 C14 1.37(2) .
C13 H13 0.9500 .
C14 C15 1.36(2) .
C14 H14 0.9500 .
C15 C16 1.436(17) .
C15 H15 0.9500 .
C16 C17 1.350(16) .
C16 H16 0.9500 .
C18 C19 1.477(13) .
C18 H18 0.9500 .
C19 C24 1.391(13) .
C19 C20 1.410(13) .
C20 C21 1.412(13) .
C21 C22 1.372(14) .
C21 C25 1.558(15) .
C22 C23 1.403(14) .
C22 H22 0.9500 .
C23 C24 1.386(13) .
C23 C68 1.424(13) .
C24 H24 0.9500 .
C25 C27 1.482(18) .
C25 C28 1.510(15) .
C25 C26 1.574(17) .
C26 H26A 0.9800 .
C26 H26B 0.9800 .
C26 H26C 0.9800 .
C27 H27A 0.9800 .
C27 H27B 0.9800 .
C27 H27C 0.9800 .
C28 H28A 0.9800 .
C28 H28B 0.9800 .
C28 H28C 0.9800 .
C53 C54 1.186(16) .
C54 C55 1.409(16) .
C55 C60 1.348(18) .
C55 C56 1.421(17) .
C56 C57 1.357(15) .
C56 H56 0.9500 .
C57 H57 0.9500 .
C59 C60 1.392(15) .
C59 H59 0.9500 .
C60 H60 0.9500 .
C68 C69 1.186(14) .
C69 C70 1.421(14) .
C70 C75 1.399(13) .
C70 C71 1.447(14) .
C71 C72 1.325(14) 2_565
C71 H71 0.9500 .
C72 C71 1.325(14) 2_565
C72 H72 0.9500 .
C74 C75 1.363(13) 2_565
C74 H74 0.9500 .
C75 C74 1.363(13) 2_565
C75 H75 0.9500 .
C85 C86 1.42(4) .
C85 H85A 0.9900 .
C85 H85B 0.9900 .
C86 H86A 0.9800 .
C86 H86B 0.9800 .
C86 H86C 0.9800 .
C87 C88 1.46(2) .
C87 H87A 0.9900 .
C87 H87B 0.9900 .
C88 H88A 0.9800 .
C88 H88B 0.9800 .
C88 H88C 0.9800 .
C89 C90 1.50(2) .
C89 H89A 0.9900 .
C89 H89B 0.9900 .
C90 H90A 0.9800 .
C90 H90B 0.9800 .
C90 H90C 0.9800 .
C91 C92 1.51(2) .
C91 H91A 0.9900 .
C91 H91B 0.9900 .
C92 H92A 0.9800 .
C92 H92B 0.9800 .
C92 H92C 0.9800 .
C93 C94 1.62(2) .
C93 H93A 0.9900 .
C93 H93B 0.9900 .
C94 H94A 0.9800 .
C94 H94B 0.9800 .
C94 H94C 0.9800 .
C95 C96A 1.46(4) .
C95 C96B 1.73(6) .
C96A C96B 0.88(9) .
S1 O4 1.375(18) .
S1 O5 1.411(13) .
S1 O3 1.432(12) .
S1 C97 1.92(3) .
F1 C97 1.27(3) .
F2 C97 1.46(3) .
F3 C97 1.22(3) .
S2 O6 1.397(14) .
S2 O7 1.441(14) .
S2 O8 1.474(16) .
C98 F6 1.23(5) .
C98 F5 1.24(5) .
C98 F4 1.36(5) .
F4 F5 1.57(4) .
F5 F6 1.76(5) .
O9 O11 1.27(5) .
O9 O10 1.40(5) .
